data_4000084
loop_
_publ_author_name
'Huang, Xiaoying'
'Heulings, IV, Harry R.'
'Le, Vina'
'Li, Jing'

_publ_section_title
;
 Inorganic-Organic Hybrid Composites Containing MQ (II-VI) Slabs:
 A New Class of Nanostructures with Strong Quantum Confinement and
 Periodic Arrangement
;
_journal_coden_ASTM CMATEX
_journal_issue 10
_journal_name_full 'Chemistry of Materials'
_journal_page_first 3754
_journal_page_last 3759
_journal_paper_doi 10.1021/cm010403d
_journal_volume 13
_journal_year 2001
_chemical_formula_moiety '(MnSe)2 (C3H10N2)'
_chemical_formula_sum 'C3 H10 Mn2 N2 Se2'
_chemical_formula_weight 341.93
_space_group_IT_number 36
_symmetry_cell_setting orthorhombic
_symmetry_space_group_name_Hall 'C 2c -2'
_symmetry_space_group_name_H-M 'C m c 21'
_atom_sites_solution_hydrogens geom
_atom_sites_solution_primary direct
_atom_sites_solution_secondary difmap
_cell_angle_alpha 90.00
_cell_angle_beta 90.00
_cell_angle_gamma 90.00
_cell_formula_units_Z 4
_cell_length_a 20.383(4)
_cell_length_b 6.7190(10)
_cell_length_c 6.5650(10)
_cell_measurement_reflns_used 20
_cell_measurement_temperature 293(2)
_cell_measurement_theta_max 13.11
_cell_measurement_theta_min 6.61
_cell_volume 899.1(3)
_diffrn_ambient_temperature 293(2)
_diffrn_detector_area_resol_mean ?
_diffrn_measurement_device_type 'Enraf-Nonius CAD4'
_diffrn_measurement_method \w
_diffrn_radiation_monochromator graphite
_diffrn_radiation_source 'fine-focus sealed tube'
_diffrn_radiation_type MoK\a
_diffrn_radiation_wavelength 0.71073
_diffrn_reflns_av_R_equivalents 0.0281
_diffrn_reflns_av_sigmaI/netI 0.0367
_diffrn_reflns_limit_h_max 26
_diffrn_reflns_limit_h_min -26
_diffrn_reflns_limit_k_max 8
_diffrn_reflns_limit_k_min -8
_diffrn_reflns_limit_l_max 8
_diffrn_reflns_limit_l_min -8
_diffrn_reflns_number 1220
_diffrn_reflns_theta_max 27.96
_diffrn_reflns_theta_min 2.00
_diffrn_standards_decay_% +-5.0
_diffrn_standards_interval_count 200
_diffrn_standards_interval_time 250
_diffrn_standards_number 3
_exptl_absorpt_coefficient_mu 10.829
_exptl_absorpt_correction_T_max 0.999
_exptl_absorpt_correction_T_min 0.351
_exptl_absorpt_correction_type psi-scan
_exptl_absorpt_process_details '(Kopfman & Hubber, 1968)'
_exptl_crystal_colour orange
_exptl_crystal_density_diffrn 2.526
_exptl_crystal_density_meas ?
_exptl_crystal_density_method 'not measured'
_exptl_crystal_description plate
_exptl_crystal_F_000 640
_exptl_crystal_size_max 0.20
_exptl_crystal_size_mid 0.10
_exptl_crystal_size_min 0.02
_refine_ls_abs_structure_details 'Flack H D (1983), Acta Cryst. A39, 876-881'
_refine_ls_abs_structure_Flack -0.04(4)
_refine_ls_extinction_coef 0.0147(9)
_refine_ls_extinction_expression Fc^*^=kFc[1+0.001xFc^2^\l^3^/sin(2\q)]^-1/4^
_refine_ls_extinction_method SHELXL
_refine_ls_goodness_of_fit_ref 1.147
_refine_ls_hydrogen_treatment mixed
_refine_ls_matrix_type full
_refine_ls_number_parameters 44
_refine_ls_number_reflns 1007
_refine_ls_number_restraints 1
_refine_ls_restrained_S_all 1.146
_refine_ls_R_factor_all 0.0466
_refine_ls_R_factor_gt 0.0367
_refine_ls_shift/su_max 0.000
_refine_ls_shift/su_mean 0.000
_refine_ls_structure_factor_coef Fsqd
_refine_ls_weighting_details 'w=1/[\s^2^(Fo^2^)+(0.0500P)^2^+2.0000P] where P=(Fo^2^+2Fc^2^)/3'
_refine_ls_weighting_scheme calc
_refine_ls_wR_factor_gt 0.0886
_refine_ls_wR_factor_ref 0.0924
_reflns_number_gt 1007
_reflns_number_total 1120
_reflns_threshold_expression >2sigma(I)
_cod_depositor_comments
;
The following automatic conversions were performed:

'_refine_ls_weighting_scheme' value 'calc
w=1/[\s^2^(Fo^2^)+(0.0500P)^2^+2.0000P] where P=(Fo^2^+2Fc^2^)/3' was
changed to 'calc'. New tag '_refine_ls_weighting_details' was
created. The value of the new tag was set to
'w=1/[\s^2^(Fo^2^)+(0.0500P)^2^+2.0000P] where P=(Fo^2^+2Fc^2^)/3'.

Automatic conversion script
Id: cif_fix_values 3143 2015-03-26 13:38:13Z robertas 

 Updated bibliographic information.

 Antanas Vaitkus,
 2019-10-01
;
_cod_original_sg_symbol_H-M Cmc2(1)
_cod_database_code 4000084

loop_
_symmetry_equiv_pos_as_xyz
'x, y, z'
'-x, -y, z+1/2'
'x, -y, z+1/2'
'-x, y, z'
'x+1/2, y+1/2, z'
'-x+1/2, -y+1/2, z+1/2'
'x+1/2, -y+1/2, z+1/2'
'-x+1/2, y+1/2, z'

loop_
_atom_site_label
_atom_site_type_symbol
_atom_site_fract_x
_atom_site_fract_y
_atom_site_fract_z
_atom_site_U_iso_or_equiv
_atom_site_adp_type
_atom_site_occupancy
_atom_site_calc_flag
_atom_site_refinement_flags
_atom_site_disorder_assembly
_atom_site_disorder_group
Mn Mn 0.20828(5) 0.15020(15) 0.49816(16) 0.0212(3) Uani 1 d . . .
Se Se 0.18491(3) 0.20243(8) 0.12089(18) 0.0198(2) Uani 1 d . . .
N N 0.1233(3) 0.3006(8) 0.6323(13) 0.0228(11) Uani 1 d . . .
H1 H 0.1263 0.2908 0.7849 0.027 Uiso 1 d R . .
H2 H 0.1188 0.4519 0.6345 0.027 Uiso 1 d R . .
C1 C 0.0607(4) 0.2318(13) 0.5525(13) 0.0329(18) Uani 1 d . . .
H3 H 0.0592 0.0900 0.5698 0.039 Uiso 1 d R . .
H4 H 0.0603 0.2604 0.4008 0.039 Uiso 1 d R . .
C2 C 0.0000 0.3173(16) 0.6516(18) 0.029(2) Uani 1 d S . .
H5 H 0.0000 0.3023 0.8302 0.035 Uiso 1 d SR . .
H6 H 0.0000 0.4658 0.6608 0.035 Uiso 1 d SR . .

loop_
_atom_site_aniso_label
_atom_site_aniso_U_11
_atom_site_aniso_U_22
_atom_site_aniso_U_33
_atom_site_aniso_U_23
_atom_site_aniso_U_13
_atom_site_aniso_U_12
Mn 0.0177(5) 0.0236(5) 0.0222(5) 0.0022(4) -0.0005(5) -0.0003(4)
Se 0.0186(3) 0.0213(3) 0.0195(3) 0.0004(3) 0.0001(4) -0.0001(2)
N 0.020(3) 0.026(2) 0.023(3) 0.000(3) 0.001(4) -0.001(2)
C1 0.018(4) 0.040(4) 0.040(4) -0.015(3) -0.001(3) 0.000(3)
C2 0.017(5) 0.041(5) 0.028(7) -0.005(5) 0.000 0.000
